data_7021872
loop_
_publ_author_name
'Diwan, Uzra'
'Kumar, Ajit'
'Kumar, Virendra'
'Upadhyay, K. K.'

_publ_section_title
;
 Solvent viscosity tuned highly selective NIR and ratiometric fluorescent
 sensing of Fe(3+) by a symmetric chalcone analogue.
;
_journal_issue 38
_journal_name_full 'Dalton transactions (Cambridge, England : 2003)'
_journal_page_first 13889
_journal_page_last 13896
_journal_paper_doi 10.1039/c3dt50733e
_journal_volume 42
_journal_year 2013
_chemical_formula_moiety 'C31 H35 N3 O2'
_chemical_formula_sum 'C31 H35 N3 O2'
_chemical_formula_weight 481.64
_space_group_crystal_system monoclinic
_space_group_IT_number 14
_space_group_name_Hall '-P 2ybc'
_space_group_name_H-M_alt 'P 1 21/c 1'
_symmetry_space_group_name_Hall '-P 2ybc'
_symmetry_space_group_name_H-M 'P 1 21/c 1'
_cell_angle_alpha 90
_cell_angle_beta 94.58(4)
_cell_angle_gamma 90
_cell_formula_units_Z 4
_cell_length_a 9.913(4)
_cell_length_b 16.712(11)
_cell_length_c 15.741(9)
_cell_volume 2599(3)
_diffrn_measured_fraction_theta_full 0.828357
_diffrn_measured_fraction_theta_max 0.828357
_diffrn_radiation_wavelength 0.71073
_diffrn_reflns_av_R_equivalents 0.0277
_diffrn_reflns_av_unetI/netI 0.0604
_diffrn_reflns_limit_h_max 7
_diffrn_reflns_limit_h_min -13
_diffrn_reflns_limit_k_max 21
_diffrn_reflns_limit_k_min -16
_diffrn_reflns_limit_l_max 19
_diffrn_reflns_limit_l_min -19
_diffrn_reflns_number 11418
_diffrn_reflns_theta_full 29.436889
_diffrn_reflns_theta_max 29.44
_diffrn_reflns_theta_min 3.19
_exptl_absorpt_coefficient_mu 0.077
_exptl_crystal_density_diffrn 1.2305
_exptl_crystal_F_000 1032.4256
_refine_diff_density_max 0.734976
_refine_diff_density_min -0.615854
_refine_diff_density_rms 0.074099
_refine_ls_d_res_high 0.723073
_refine_ls_d_res_low 6.380589
_refine_ls_goodness_of_fit_ref 1.036501
_refine_ls_hydrogen_treatment mixed
_refine_ls_matrix_type full
_refine_ls_number_constraints 58
_refine_ls_number_parameters 333
_refine_ls_number_reflns 5965
_refine_ls_number_restraints 0
_refine_ls_restrained_S_all 1.036501
_refine_ls_R_factor_all 0.149676
_refine_ls_R_factor_gt 0.078151
_refine_ls_shift/su_max 0.0003
_refine_ls_shift/su_mean 0.0000
_refine_ls_structure_factor_coef Fsqd
_refine_ls_weighting_details 'w=1/[\s^2^(Fo^2^)+(0.0778P)^2^+0.9043P] where P=(Fo^2^+2Fc^2^)/3'
_refine_ls_weighting_scheme calc
_refine_ls_wR_factor_ref 0.228468
_reflns_Friedel_coverage 0.0
_reflns_limit_h_max 12
_reflns_limit_h_min -13
_reflns_limit_k_max 21
_reflns_limit_k_min 0
_reflns_limit_l_max 19
_reflns_limit_l_min 0
_reflns_number_gt 3000
_reflns_number_total 5965
_reflns_threshold_expression I>=2u(I)
_cod_data_source_file c3dt50733e.txt
_cod_data_source_block nnb-zn1
_cod_original_cell_volume 2600(2)
_cod_database_code 7021872

loop_
_space_group_symop_id
_space_group_symop_operation_xyz
1 x,y,z
2 -x,y+1/2,-z+1/2
3 -x,-y,-z
4 x,-y-1/2,z-1/2

loop_
_atom_site_label
_atom_site_type_symbol
_atom_site_fract_x
_atom_site_fract_y
_atom_site_fract_z
_atom_site_U_iso_or_equiv
_atom_site_adp_type
_atom_site_occupancy
_atom_site_refinement_flags_posn
C2 C 0.4691(2) 0.94973(15) 0.34541(18) 0.0506(6) Uani 1.000000 .
C3 C 0.0002(2) 1.11205(16) 0.57553(17) 0.0508(7) Uani 1.000000 .
C4 C 0.3537(3) 0.99594(17) 0.34337(19) 0.0599(7) Uani 1.000000 .
H4 H 0.3027(3) 0.99523(17) 0.39046(19) 0.0719(9) Uiso 1.000000 R
C6 C 0.0222(3) 1.04634(17) 0.63317(18) 0.0563(7) Uani 1.000000 .
H6 H -0.0391(3) 1.04197(17) 0.67464(18) 0.0675(9) Uiso 1.000000 R
C8 C 0.5057(3) 0.83618(17) 0.5553(2) 0.0587(7) Uani 1.000000 .
C9 C 0.5147(3) 0.90023(16) 0.41669(19) 0.0559(7) Uani 1.000000 .
H9 H 0.5947(3) 0.87209(16) 0.41184(19) 0.0671(9) Uiso 1.000000 R
C10 C 0.5387(3) 0.95392(18) 0.2737(2) 0.0622(8) Uani 1.000000 .
H10 H 0.6169(3) 0.92345(18) 0.2715(2) 0.0747(9) Uiso 1.000000 R
C11 C 0.4204(3) 0.82524(16) 0.62715(18) 0.0527(7) Uani 1.000000 .
C12 C 0.0836(3) 1.12864(18) 0.51159(19) 0.0595(7) Uani 1.000000 .
H12 H 0.1573(3) 1.09544(18) 0.50506(19) 0.0714(9) Uiso 1.000000 R
C13 C 0.1181(3) 0.99071(17) 0.63575(18) 0.0576(7) Uani 1.000000 .
H13 H 0.1813(3) 0.99281(17) 0.59525(18) 0.0692(9) Uiso 1.000000 R
C15 C 0.2403(3) 0.86753(16) 0.69404(18) 0.0544(7) Uani 1.000000 .
C16 C -0.0468(3) 1.24394(18) 0.4631(2) 0.0625(8) Uani 1.000000 .
C17 C 0.4561(3) 0.89026(16) 0.48795(19) 0.0563(7) Uani 1.000000 .
H17 H 0.3782(3) 0.91961(16) 0.49559(19) 0.0676(9) Uiso 1.000000 R
C18 C 0.4444(3) 0.76369(19) 0.6849(2) 0.0713(9) Uani 1.000000 .
H18 H 0.5172(3) 0.72928(19) 0.6806(2) 0.0856(10) Uiso 1.000000 R
C20 C -0.1068(3) 1.16401(18) 0.58053(18) 0.0581(7) Uani 1.000000 .
H20 H -0.1663(3) 1.15520(18) 0.62230(18) 0.0697(9) Uiso 1.000000 R
C21 C 0.3829(3) 1.0470(2) 0.2042(2) 0.0688(8) Uani 1.000000 .
C22 C 0.2573(3) 0.80692(19) 0.7530(2) 0.0706(9) Uani 1.000000 .
H22 H 0.1986(3) 0.80212(19) 0.7960(2) 0.0847(10) Uiso 1.000000 R
C23 C -0.1296(3) 1.22798(18) 0.5270(2) 0.0638(8) Uani 1.000000 .
H23 H -0.2028(3) 1.26144(18) 0.5341(2) 0.0765(9) Uiso 1.000000 R
C24 C 0.1295(3) 0.92696(19) 0.6982(2) 0.0640(8) Uani 1.000000 .
C25 C 0.4987(3) 1.0005(2) 0.2056(2) 0.0701(9) Uani 1.000000 .
H25 H 0.5503(3) 1.0012(2) 0.1588(2) 0.0841(10) Uiso 1.000000 R
C26 C 0.3112(3) 1.0422(2) 0.2760(2) 0.0692(9) Uani 1.000000 .
H26 H 0.2319(3) 1.0717(2) 0.2780(2) 0.0830(10) Uiso 1.000000 R
C27 C 0.0617(3) 1.19180(19) 0.4579(2) 0.0672(8) Uani 1.000000 .
H27 H 0.1214(3) 1.20049(19) 0.4161(2) 0.0806(10) Uiso 1.000000 R
C28 C 0.3607(3) 0.7540(2) 0.7479(2) 0.0807(10) Uani 1.000000 .
H28 H 0.3735(3) 0.7123(2) 0.7868(2) 0.0968(12) Uiso 1.000000 R
C29 C 0.2080(5) 1.1374(3) 0.1322(3) 0.1080(14) Uani 1.000000 .
H29a H 0.1390(15) 1.1058(3) 0.1569(17) 0.1297(16) Uiso 1.000000 R
H29b H 0.174(2) 1.1445(10) 0.0732(5) 0.1297(16) Uiso 1.000000 R
C30 C 0.0063(4) 1.3168(3) 0.3345(3) 0.1008(13) Uani 1.000000 .
H30a H -0.0504(5) 1.3411(15) 0.2885(10) 0.1210(16) Uiso 1.000000 R
H30b H 0.0287(17) 1.2650(5) 0.3119(16) 0.1210(16) Uiso 1.000000 R
C31 C 0.1312(5) 1.3646(3) 0.3514(3) 0.1393(19) Uani 1.000000 .
H31a H 0.182(2) 1.364(2) 0.3018(10) 0.209(3) Uiso 1.000000 G
H31b H 0.1078(5) 1.4187(7) 0.364(2) 0.209(3) Uiso 1.000000 G
H31c H 0.185(2) 1.3420(14) 0.3988(17) 0.209(3) Uiso 1.000000 G
C32 C -0.1767(5) 1.3648(3) 0.4198(3) 0.1083(14) Uani 1.000000 .
H32a H -0.2550(16) 1.3353(7) 0.4359(16) 0.1300(17) Uiso 1.000000 R
H32b H -0.190(3) 1.3950(6) 0.3671(3) 0.1300(17) Uiso 1.000000 R
C33 C 0.4067(5) 1.0881(4) 0.0487(5) 0.167(3) Uani 1.000000 .
H33a H 0.3456(11) 1.101(2) -0.0005(11) 0.200(3) Uiso 1.000000 R
H33b H 0.439(3) 1.0350(5) 0.036(2) 0.200(3) Uiso 1.000000 R
C35 C 0.2241(6) 1.2137(3) 0.1746(4) 0.1453(19) Uani 1.000000 .
H35a H 0.292(3) 1.2443(10) 0.1491(17) 0.218(3) Uiso 1.000000 G
H35b H 0.1398(12) 1.2423(10) 0.169(2) 0.218(3) Uiso 1.000000 G
H35c H 0.251(4) 1.2054(3) 0.2339(6) 0.218(3) Uiso 1.000000 G
C36 C 0.5004(9) 1.1391(4) 0.0652(4) 0.188(3) Uani 1.000000 .
H36a H 0.542(4) 1.152(3) 0.0139(9) 0.282(4) Uiso 1.000000 G
H36b H 0.4629(13) 1.1867(14) 0.088(3) 0.282(4) Uiso 1.000000 G
H36c H 0.567(3) 1.1170(14) 0.106(3) 0.282(4) Uiso 1.000000 G
C45 C -0.1411(5) 1.4236(3) 0.4891(5) 0.173(3) Uani 1.000000 .
H45a H -0.067(3) 1.456(2) 0.4737(14) 0.259(4) Uiso 1.000000 G
H45b H -0.2181(17) 1.457(2) 0.497(2) 0.259(4) Uiso 1.000000 G
H45c H -0.115(5) 1.3956(3) 0.5410(9) 0.259(4) Uiso 1.000000 G
N1 N 0.3197(2) 0.87663(13) 0.63144(14) 0.0506(6) Uani 1.000000 .
N7 N -0.0709(3) 1.30629(18) 0.4080(2) 0.0858(9) Uani 1.000000 .
N19 N 0.3395(3) 1.0937(2) 0.1376(2) 0.1112(13) Uani 1.000000 .
O5 O 0.6091(2) 0.79798(14) 0.55438(16) 0.0886(8) Uani 1.000000 .
O14 O 0.0531(2) 0.92015(17) 0.75391(17) 0.1039(9) Uani 1.000000 .

loop_
_atom_site_aniso_label
_atom_site_aniso_U_11
_atom_site_aniso_U_22
_atom_site_aniso_U_33
_atom_site_aniso_U_12
_atom_site_aniso_U_13
_atom_site_aniso_U_23
C2 0.0482(14) 0.0457(15) 0.0592(17) -0.0029(11) 0.0122(12) -0.0077(14)
C3 0.0484(14) 0.0531(16) 0.0517(16) -0.0041(12) 0.0082(11) -0.0082(14)
C4 0.0588(16) 0.0658(18) 0.0578(18) 0.0034(14) 0.0210(13) 0.0022(16)
C6 0.0528(15) 0.0631(18) 0.0543(16) -0.0031(13) 0.0127(12) -0.0080(15)
C8 0.0529(16) 0.0502(16) 0.073(2) 0.0033(13) 0.0048(14) -0.0012(15)
C9 0.0495(15) 0.0496(16) 0.0697(19) 0.0002(12) 0.0112(13) -0.0075(15)
C10 0.0524(15) 0.0688(19) 0.0679(19) 0.0023(13) 0.0194(14) -0.0115(17)
C11 0.0525(15) 0.0455(15) 0.0586(17) -0.0008(12) -0.0052(12) 0.0048(14)
C12 0.0557(16) 0.0617(18) 0.0627(18) 0.0047(13) 0.0157(13) 0.0009(16)
C13 0.0566(15) 0.0621(18) 0.0557(17) 0.0011(13) 0.0140(13) 0.0043(15)
C15 0.0534(15) 0.0533(17) 0.0557(17) -0.0069(12) -0.0012(12) 0.0052(14)
C16 0.0683(18) 0.0570(18) 0.0612(19) -0.0048(14) -0.0014(14) -0.0002(16)
C17 0.0523(15) 0.0510(16) 0.0664(18) 0.0059(12) 0.0104(13) 0.0009(15)
C18 0.0685(19) 0.064(2) 0.080(2) 0.0085(15) -0.0031(16) 0.0152(18)
C20 0.0542(15) 0.0637(18) 0.0574(17) 0.0016(13) 0.0104(13) -0.0086(15)
C21 0.0697(19) 0.083(2) 0.0563(18) 0.0056(16) 0.0193(15) 0.0035(18)
C22 0.075(2) 0.073(2) 0.064(2) -0.0081(17) 0.0063(15) 0.0172(18)
C23 0.0583(17) 0.0632(19) 0.070(2) 0.0096(14) 0.0039(14) -0.0064(17)
C24 0.0596(17) 0.073(2) 0.0607(19) -0.0057(15) 0.0130(14) 0.0054(17)
C25 0.0658(18) 0.090(2) 0.0580(19) 0.0007(16) 0.0270(14) -0.0026(18)
C26 0.0654(18) 0.080(2) 0.0651(19) 0.0155(15) 0.0224(15) 0.0094(18)
C27 0.0659(18) 0.071(2) 0.067(2) -0.0016(15) 0.0204(15) 0.0028(18)
C28 0.090(2) 0.071(2) 0.080(2) 0.0045(19) 0.0015(19) 0.0319(19)
C29 0.113(3) 0.140(4) 0.073(3) 0.005(3) 0.019(2) 0.023(3)
C30 0.108(3) 0.114(3) 0.077(3) -0.020(3) -0.008(2) 0.030(3)
C31 0.129(4) 0.150(4) 0.136(4) -0.051(3) -0.009(3) 0.034(4)
C32 0.111(3) 0.086(3) 0.125(4) 0.008(2) -0.009(3) 0.021(3)
C33 0.105(4) 0.146(5) 0.242(8) 0.007(4) -0.030(4) -0.013(6)
C35 0.161(5) 0.139(5) 0.136(5) 0.015(4) 0.011(4) 0.043(4)
C36 0.276(8) 0.116(5) 0.160(6) -0.013(5) -0.053(6) 0.021(4)
C45 0.141(4) 0.088(3) 0.283(8) 0.003(3) -0.026(5) -0.037(5)
N1 0.0490(12) 0.0479(13) 0.0543(14) -0.0050(10) 0.0002(10) 0.0024(11)
N7 0.095(2) 0.0771(19) 0.084(2) 0.0064(16) 0.0034(16) 0.0199(18)
N19 0.102(2) 0.165(3) 0.072(2) 0.051(2) 0.0427(18) 0.042(2)
O5 0.0704(14) 0.0925(17) 0.1043(19) 0.0304(12) 0.0153(12) 0.0155(15)
O14 0.0946(17) 0.125(2) 0.0989(19) 0.0258(15) 0.0498(15) 0.0428(17)

loop_
_atom_type_symbol
_atom_type_scat_dispersion_real
_atom_type_scat_dispersion_imag
_atom_type_scat_source
H 0.00000 0.00000 'International Tables Volume C Table 6.1.1.4 (pp. 500-502)'
C 0.00347 0.00161 'International Tables Volume C Table 6.1.1.4 (pp. 500-502)'
O 0.01158 0.00611 'International Tables Volume C Table 6.1.1.4 (pp. 500-502)'
N 0.00653 0.00323 'International Tables Volume C Table 6.1.1.4 (pp. 500-502)'

loop_
_geom_angle_atom_site_label_1
_geom_angle_atom_site_label_2
_geom_angle_atom_site_label_3
_geom_angle
C9 C2 C4 123.3(2)
C10 C2 C4 115.0(3)
C10 C2 C9 121.7(2)
C12 C3 C6 123.1(2)
C20 C3 C6 121.8(2)
C20 C3 C12 115.0(3)
H4 C4 C2 118.49(17)
C26 C4 C2 123.0(3)
C26 C4 H4 118.49(16)
H6 C6 C3 115.48(14)
C13 C6 C3 129.0(3)
C13 C6 H6 115.48(17)
C17 C8 C11 117.1(2)
O5 C8 C11 118.8(3)
O5 C8 C17 124.1(3)
H9 C9 C2 116.35(14)
C17 C9 C2 127.3(2)
C17 C9 H9 116.35(17)
H10 C10 C2 118.50(17)
C25 C10 C2 123.0(3)
C25 C10 H10 118.50(16)
C18 C11 C8 121.2(3)
N1 C11 C8 116.0(2)
N1 C11 C18 122.7(3)
H12 C12 C3 118.85(17)
C27 C12 C3 122.3(3)
C27 C12 H12 118.85(16)
H13 C13 C6 118.21(17)
C24 C13 C6 123.6(3)
C24 C13 H13 118.21(16)
C24 C15 C22 120.9(3)
N1 C15 C22 122.8(3)
N1 C15 C24 116.3(2)
C27 C16 C23 115.5(3)
N7 C16 C23 122.0(3)
N7 C16 C27 122.5(3)
C9 C17 C8 123.7(3)
H17 C17 C8 118.13(15)
H17 C17 C9 118.13(17)
H18 C18 C11 120.37(18)
C28 C18 C11 119.3(3)
C28 C18 H18 120.37(19)
H20 C20 C3 118.40(17)
C23 C20 C3 123.2(3)
C23 C20 H20 118.40(16)
C26 C21 C25 115.7(3)
N19 C21 C25 123.3(3)
N19 C21 C26 120.9(3)
H22 C22 C15 120.29(18)
C28 C22 C15 119.4(3)
C28 C22 H22 120.3(2)
C20 C23 C16 121.5(3)
H23 C23 C16 119.23(18)
H23 C23 C20 119.23(16)
C15 C24 C13 118.7(2)
O14 C24 C13 122.8(3)
O14 C24 C15 118.5(3)
C21 C25 C10 121.6(3)
H25 C25 C10 119.20(16)
H25 C25 C21 119.20(18)
C21 C26 C4 121.6(3)
H26 C26 C4 119.19(16)
H26 C26 C21 119.19(19)
C16 C27 C12 122.4(3)
H27 C27 C12 118.82(16)
H27 C27 C16 118.82(18)
C22 C28 C18 118.3(3)
H28 C28 C18 120.84(19)
H28 C28 C22 120.8(2)
H29b C29 H29a 104(4)
C35 C29 H29a 110.6(9)
C35 C29 H29b 110.6(9)
N19 C29 H29a 110.6(9)
N19 C29 H29b 110.6(9)
N19 C29 C35 110.0(4)
H30b C30 H30a 104(4)
C31 C30 H30a 109.6(8)
C31 C30 H30b 109.6(8)
N7 C30 H30a 109.6(8)
N7 C30 H30b 109.6(8)
N7 C30 C31 114.3(4)
H31a C31 C30 109.5
H31b C31 C30 109.5
H31b C31 H31a 109.5
H31c C31 C30 109.5
H31c C31 H31a 109.5
H31c C31 H31b 109.5
H32b C32 H32a 115(4)
C45 C32 H32a 106.9(9)
C45 C32 H32b 106.9(9)
N7 C32 H32a 106.9(9)
N7 C32 H32b 106.9(9)
N7 C32 C45 113.9(4)
H33b C33 H33a 104(6)
C36 C33 H33a 114.1(16)
C36 C33 H33b 114.1(16)
N19 C33 H33a 114.1(16)
N19 C33 H33b 114.1(16)
N19 C33 C36 97.4(7)
H35a C35 C29 109.5
H35b C35 C29 109.5
H35b C35 H35a 109.5
H35c C35 C29 109.5
H35c C35 H35a 109.5
H35c C35 H35b 109.5
H36a C36 C33 109.5
H36b C36 C33 109.5
H36b C36 H36a 109.5
H36c C36 C33 109.5
H36c C36 H36a 109.5
H36c C36 H36b 109.5
H45a C45 C32 109.5
H45b C45 C32 109.5
H45b C45 H45a 109.5
H45c C45 C32 109.5
H45c C45 H45a 109.5
H45c C45 H45b 109.5
C15 N1 C11 117.5(2)
C30 N7 C16 121.6(3)
C32 N7 C16 121.5(3)
C32 N7 C30 116.9(3)
C29 N19 C21 123.4(3)
C33 N19 C21 121.1(3)
C33 N19 C29 113.7(3)

loop_
_geom_bond_atom_site_label_1
_geom_bond_atom_site_label_2
_geom_bond_distance
C2 C4 1.379(4)
C2 C9 1.438(4)
C2 C10 1.371(4)
C3 C6 1.430(4)
C3 C12 1.381(4)
C3 C20 1.377(4)
C4 H4 0.9300
C4 C26 1.352(4)
C6 H6 0.9300
C6 C13 1.328(4)
C8 C11 1.477(4)
C8 C17 1.449(4)
C8 O5 1.209(3)
C9 H9 0.9300
C9 C17 1.315(4)
C10 H10 0.9300
C10 C25 1.357(4)
C11 C18 1.381(4)
C11 N1 1.323(3)
C12 H12 0.9300
C12 C27 1.359(4)
C13 H13 0.9300
C13 C24 1.448(4)
C15 C22 1.375(4)
C15 C24 1.486(4)
C15 N1 1.319(3)
C16 C23 1.375(4)
C16 C27 1.392(4)
C16 N7 1.364(4)
C17 H17 0.9300
C18 H18 0.9300
C18 C28 1.353(4)
C20 H20 0.9300
C20 C23 1.368(4)
C21 C25 1.385(4)
C21 C26 1.385(4)
C21 N19 1.350(4)
C22 H22 0.9300
C22 C28 1.361(4)
C23 H23 0.9300
C24 O14 1.209(3)
C25 H25 0.9300
C26 H26 0.9300
C27 H27 0.9300
C28 H28 0.9300
C29 H29a 0.9700
C29 H29b 0.9700
C29 C35 1.442(6)
C29 N19 1.491(5)
C30 H30a 0.9700
C30 H30b 0.9700
C30 C31 1.479(5)
C30 N7 1.448(5)
C31 H31a 0.9600
C31 H31b 0.9600
C31 H31c 0.9600
C32 H32a 0.9700
C32 H32b 0.9700
C32 C45 1.490(7)
C32 N7 1.457(5)
C33 H33a 0.9700
C33 H33b 0.9700
C33 C36 1.273(7)
C33 N19 1.600(8)
C35 H35a 0.9600
C35 H35b 0.9600
C35 H35c 0.9600
C36 H36a 0.9600
C36 H36b 0.9600
C36 H36c 0.9600
C45 H45a 0.9600
C45 H45b 0.9600
C45 H45c 0.9600
